data_2237237
loop_
_publ_author_name
'Mahboubi Anarjan, Parisa'
'Noshiranzadeh, Nader'
'Bikas, Rahman'
'Woi\'nska, Magdalena'
'Wozniak, Krzysztof'

_publ_section_title
;
 <i>N</i>,<i>N</i>'-(Pyridine-2,6-diyl)dibenzamide
;
_journal_coeditor_code TK5180
_journal_issue 1
_journal_name_full 'Acta Crystallographica Section E'
_journal_page_first o102
_journal_paper_doi 10.1107/S1600536812050167
_journal_volume 69
_journal_year 2013
_chemical_formula_iupac 'C19 H15 N3 O2'
_chemical_formula_moiety 'C19 H15 N3 O2'
_chemical_formula_sum 'C19 H15 N3 O2'
_chemical_formula_weight 317.34
_chemical_name_systematic
;
<i>N</i>,<i>N</i>'-(Pyridine-2,6-diyl)dibenzamide
;
_space_group_IT_number 92
_symmetry_cell_setting tetragonal
_symmetry_space_group_name_Hall 'P 4abw 2nw'
_symmetry_space_group_name_H-M 'P 41 21 2'
_atom_sites_solution_hydrogens geom
_atom_sites_solution_primary direct
_atom_sites_solution_secondary difmap
_audit_creation_method SHELXL-97
_cell_angle_alpha 90.00
_cell_angle_beta 90.00
_cell_angle_gamma 90.00
_cell_formula_units_Z 4
_cell_length_a 5.03140(10)
_cell_length_b 5.03140(10)
_cell_length_c 58.701(3)
_cell_measurement_reflns_used 3266
_cell_measurement_temperature 100.00(10)
_cell_measurement_theta_max 28.5214
_cell_measurement_theta_min 1.7311
_cell_volume 1486.01(9)
_computing_cell_refinement 'CrysAlis CCD (Oxford Diffraction, 2010)'
_computing_data_collection 'CrysAlis CCD (Oxford Diffraction, 2010)'
_computing_data_reduction 'CrysAlis RED (Oxford Diffraction, 2010)'
_computing_molecular_graphics 'WinGX (Farrugia, 2012) and DIAMOND (Brandenburg & Putz, 2006)'
_computing_publication_material 'publCIF (Westrip, 2010)'
_computing_structure_refinement 'SHELXL97 (Sheldrick, 2008)'
_computing_structure_solution 'SHELXS97 (Sheldrick, 2008)'
_diffrn_ambient_temperature 100.00(10)
_diffrn_detector_area_resol_mean 8.4441
_diffrn_measured_fraction_theta_full 0.999
_diffrn_measured_fraction_theta_max 0.999
_diffrn_measurement_device_type 'Oxford Diffraction Xcalibur Opal'
_diffrn_measurement_method 'omega scan'
_diffrn_radiation_monochromator graphite
_diffrn_radiation_source 'fine-focus sealed tube'
_diffrn_radiation_type MoK\a
_diffrn_radiation_wavelength 0.71073
_diffrn_reflns_av_R_equivalents 0.0646
_diffrn_reflns_av_sigmaI/netI 0.0410
_diffrn_reflns_limit_h_max 5
_diffrn_reflns_limit_h_min 0
_diffrn_reflns_limit_k_max 4
_diffrn_reflns_limit_k_min 0
_diffrn_reflns_limit_l_max 68
_diffrn_reflns_limit_l_min -64
_diffrn_reflns_number 16463
_diffrn_reflns_theta_full 24.94
_diffrn_reflns_theta_max 24.94
_diffrn_reflns_theta_min 2.78
_exptl_absorpt_coefficient_mu 0.095
_exptl_absorpt_correction_T_max 1.00000
_exptl_absorpt_correction_T_min 0.98590
_exptl_absorpt_correction_type multi-scan
_exptl_absorpt_process_details
;
(CrysAlis RED; Oxford Diffraction, 2010)
;
_exptl_crystal_colour yellow
_exptl_crystal_density_diffrn 1.418
_exptl_crystal_density_method 'not measured'
_exptl_crystal_description block
_exptl_crystal_F_000 664
_exptl_crystal_size_max 0.211
_exptl_crystal_size_mid 0.088
_exptl_crystal_size_min 0.018
_refine_diff_density_max 0.175
_refine_diff_density_min -0.157
_refine_ls_extinction_coef 0.0091(16)
_refine_ls_extinction_expression Fc^*^=kFc[1+0.001xFc^2^\l^3^/sin(2\q)]^-1/4^
_refine_ls_extinction_method 'SHELXL97 (Sheldrick, 2008)'
_refine_ls_goodness_of_fit_ref 1.226
_refine_ls_hydrogen_treatment constr
_refine_ls_matrix_type full
_refine_ls_number_parameters 112
_refine_ls_number_reflns 1298
_refine_ls_number_restraints 0
_refine_ls_restrained_S_all 1.226
_refine_ls_R_factor_all 0.0516
_refine_ls_R_factor_gt 0.0441
_refine_ls_shift/su_max 0.000
_refine_ls_shift/su_mean 0.000
_refine_ls_structure_factor_coef Fsqd
_refine_ls_weighting_details 'calc w=1/[\s^2^(Fo^2^)+(0.0000P)^2^+0.9748P] where P=(Fo^2^+2Fc^2^)/3'
_refine_ls_weighting_scheme calc
_refine_ls_wR_factor_gt 0.0866
_refine_ls_wR_factor_ref 0.0895
_reflns_number_gt 1168
_reflns_number_total 1298
_reflns_threshold_expression I>2sigma(I)
_cod_data_source_file tk5180.cif
_cod_data_source_block I
_cod_original_cell_volume 1486.02(8)
_cod_database_code 2237237
_cod_database_fobs_code 2237237

loop_
_symmetry_equiv_pos_as_xyz
'x, y, z'
'-x, -y, z+1/2'
'-y+1/2, x+1/2, z+1/4'
'y+1/2, -x+1/2, z+3/4'
'-x+1/2, y+1/2, -z+1/4'
'x+1/2, -y+1/2, -z+3/4'
'y, x, -z'
'-y, -x, -z+1/2'

loop_
_atom_site_type_symbol
_atom_site_label
_atom_site_fract_x
_atom_site_fract_y
_atom_site_fract_z
_atom_site_U_iso_or_equiv
_atom_site_adp_type
_atom_site_calc_flag
_atom_site_refinement_flags
_atom_site_occupancy
_atom_site_symmetry_multiplicity
O O1 1.3618(3) 0.6195(3) 0.04884(3) 0.0204(4) Uani d . 1 1
N N1 0.8073(4) 0.8073(4) 0.0000 0.0135(6) Uani d S 1 2
N N2 0.9407(4) 0.6428(4) 0.03476(3) 0.0143(5) Uani d . 1 1
H H2 0.7819 0.5819 0.0362 0.017 Uiso calc R 1 1
C C7 1.0307(5) 0.3655(5) 0.06778(4) 0.0144(5) Uani d . 1 1
C C5 0.9853(5) 0.8265(5) 0.01690(3) 0.0138(5) Uani d . 1 1
C C8 0.8160(5) 0.1943(5) 0.06481(4) 0.0171(5) Uani d . 1 1
H H8 0.7180 0.1997 0.0514 0.020 Uiso calc R 1 1
C C3 1.1969(5) 1.1969(5) 0.0000 0.0159(7) Uani d S 1 2
H H3 1.3276 1.3276 0.0000 0.019 Uiso calc SR 1 2
C C6 1.1258(5) 0.5538(5) 0.04983(4) 0.0143(5) Uani d . 1 1
C C12 1.1738(5) 0.3566(5) 0.08806(4) 0.0168(5) Uani d . 1 1
H H12 1.3187 0.4690 0.0901 0.020 Uiso calc R 1 1
C C4 1.1857(5) 1.0149(5) 0.01758(4) 0.0154(5) Uani d . 1 1
H H4 1.3082 1.0188 0.0294 0.018 Uiso calc R 1 1
C C11 1.1026(5) 0.1821(5) 0.10523(4) 0.0210(6) Uani d . 1 1
H H11 1.1967 0.1802 0.1189 0.025 Uiso calc R 1 1
C C9 0.7480(5) 0.0157(5) 0.08184(4) 0.0186(6) Uani d . 1 1
H H9 0.6066 -0.1007 0.0797 0.022 Uiso calc R 1 1
C C10 0.8902(5) 0.0100(5) 0.10204(4) 0.0200(6) Uani d . 1 1
H H10 0.8434 -0.1091 0.1135 0.024 Uiso calc R 1 1

loop_
_atom_site_aniso_label
_atom_site_aniso_U_11
_atom_site_aniso_U_22
_atom_site_aniso_U_33
_atom_site_aniso_U_12
_atom_site_aniso_U_13
_atom_site_aniso_U_23
O1 0.0118(9) 0.0265(10) 0.0231(9) -0.0002(7) -0.0012(7) 0.0046(8)
N1 0.0144(9) 0.0144(9) 0.0118(13) 0.0035(12) 0.0000(8) 0.0000(8)
N2 0.0115(11) 0.0178(11) 0.0135(9) -0.0022(9) -0.0010(8) 0.0016(8)
C7 0.0149(12) 0.0137(12) 0.0147(12) 0.0023(10) 0.0005(10) -0.0025(10)
C5 0.0164(12) 0.0140(13) 0.0110(11) 0.0045(10) 0.0008(10) -0.0007(9)
C8 0.0165(13) 0.0180(13) 0.0167(12) 0.0031(11) -0.0013(10) -0.0004(10)
C3 0.0157(11) 0.0157(11) 0.0162(17) -0.0016(14) 0.0011(10) -0.0011(10)
C6 0.0175(13) 0.0160(13) 0.0094(11) 0.0022(10) 0.0003(10) -0.0033(9)
C12 0.0197(13) 0.0164(13) 0.0143(11) -0.0016(11) -0.0006(10) -0.0013(10)
C4 0.0144(13) 0.0181(13) 0.0136(11) 0.0018(10) -0.0018(10) -0.0024(10)
C11 0.0262(14) 0.0210(14) 0.0158(12) 0.0011(11) -0.0039(10) 0.0007(11)
C9 0.0175(13) 0.0173(13) 0.0211(12) 0.0003(11) 0.0018(11) -0.0015(10)
C10 0.0254(14) 0.0162(13) 0.0184(12) 0.0024(11) 0.0062(11) 0.0038(11)

loop_
_atom_type_symbol
_atom_type_description
_atom_type_scat_dispersion_real
_atom_type_scat_dispersion_imag
_atom_type_scat_source
C C 0.0033 0.0016 'International Tables Vol C Tables 4.2.6.8 and 6.1.1.4'
H H 0.0000 0.0000 'International Tables Vol C Tables 4.2.6.8 and 6.1.1.4'
N N 0.0061 0.0033 'International Tables Vol C Tables 4.2.6.8 and 6.1.1.4'
O O 0.0106 0.0060 'International Tables Vol C Tables 4.2.6.8 and 6.1.1.4'

loop_
_geom_angle_atom_site_label_1
_geom_angle_atom_site_label_2
_geom_angle_atom_site_label_3
_geom_angle_site_symmetry_1
_geom_angle_site_symmetry_3
_geom_angle
C5 N1 C5 . 7 116.9(3)
C6 N2 C5 . . 126.0(2)
C6 N2 H2 . . 117.0
C5 N2 H2 . . 117.0
C12 C7 C8 . . 119.2(2)
C12 C7 C6 . . 117.2(2)
C8 C7 C6 . . 123.5(2)
N1 C5 C4 . . 123.9(2)
N1 C5 N2 . . 113.3(2)
C4 C5 N2 . . 122.8(2)
C9 C8 C7 . . 120.1(2)
C9 C8 H8 . . 119.9
C7 C8 H8 . . 119.9
C4 C3 C4 7 . 120.3(3)
C4 C3 H3 7 . 119.9
C4 C3 H3 . . 119.9
O1 C6 N2 . . 122.7(2)
O1 C6 C7 . . 120.7(2)
N2 C6 C7 . . 116.6(2)
C11 C12 C7 . . 120.6(2)
C11 C12 H12 . . 119.7
C7 C12 H12 . . 119.7
C3 C4 C5 . . 117.5(2)
C3 C4 H4 . . 121.2
C5 C4 H4 . . 121.2
C12 C11 C10 . . 119.8(2)
C12 C11 H11 . . 120.1
C10 C11 H11 . . 120.1
C10 C9 C8 . . 120.2(2)
C10 C9 H9 . . 119.9
C8 C9 H9 . . 119.9
C9 C10 C11 . . 120.0(2)
C9 C10 H10 . . 120.0
C11 C10 H10 . . 120.0

loop_
_geom_bond_atom_site_label_1
_geom_bond_atom_site_label_2
_geom_bond_site_symmetry_2
_geom_bond_distance
O1 C6 . 1.234(3)
N1 C5 . 1.340(3)
N1 C5 7 1.340(3)
N2 C6 . 1.360(3)
N2 C5 . 1.415(3)
N2 H2 . 0.8600
C7 C12 . 1.392(3)
C7 C8 . 1.393(3)
C7 C6 . 1.496(3)
C5 C4 . 1.385(3)
C8 C9 . 1.387(3)
C8 H8 . 0.9300
C3 C4 7 1.381(3)
C3 C4 . 1.381(3)
C3 H3 . 0.9300
C12 C11 . 1.384(3)
C12 H12 . 0.9300
C4 H4 . 0.9300
C11 C10 . 1.388(3)
C11 H11 . 0.9300
C9 C10 . 1.385(3)
C9 H9 . 0.9300
C10 H10 . 0.9300

loop_
_geom_hbond_atom_site_label_D
_geom_hbond_atom_site_label_H
_geom_hbond_atom_site_label_A
_geom_hbond_site_symmetry_A
_geom_hbond_distance_DH
_geom_hbond_distance_HA
_geom_hbond_distance_DA
_geom_hbond_angle_DHA
N2 H2 O1 1_455 0.86 2.25 3.030(2) 151.2

loop_
_geom_torsion_atom_site_label_1
_geom_torsion_atom_site_label_2
_geom_torsion_atom_site_label_3
_geom_torsion_atom_site_label_4
_geom_torsion_site_symmetry_1
_geom_torsion
C5 N1 C5 C4 7 -0.84(17)
C5 N1 C5 N2 7 176.1(2)
C6 N2 C5 N1 . 156.80(19)
C6 N2 C5 C4 . -26.3(3)
C12 C7 C8 C9 . -0.6(3)
C6 C7 C8 C9 . 176.7(2)
C5 N2 C6 O1 . -2.8(4)
C5 N2 C6 C7 . 178.16(19)
C12 C7 C6 O1 . 26.8(3)
C8 C7 C6 O1 . -150.6(2)
C12 C7 C6 N2 . -154.2(2)
C8 C7 C6 N2 . 28.4(3)
C8 C7 C12 C11 . -0.7(4)
C6 C7 C12 C11 . -178.2(2)
C4 C3 C4 C5 7 -0.75(15)
N1 C5 C4 C3 . 1.6(3)
N2 C5 C4 C3 . -174.99(17)
C7 C12 C11 C10 . 1.5(4)
C7 C8 C9 C10 . 1.2(3)
C8 C9 C10 C11 . -0.4(4)
C12 C11 C10 C9 . -0.9(4)
